data_9012415
loop_
_publ_author_name
'Gopal, R.'
'Calvo, C.'
'Ito, J.'
'Sabine, W. K.'

_publ_section_title
;
 Crystal structure of synthetic Mg-whitlockite, Ca18Mg2H2(PO4)14
;
_journal_name_full 'Canadian Journal of Chemistry'
_journal_page_first 1155
_journal_page_last 1164
_journal_paper_doi 10.1139/v74-181
_journal_volume 52
_journal_year 1974
_chemical_compound_source Synthetic
_chemical_formula_sum 'Ca9 H Mg O28 P7'
_chemical_name_mineral Whitlockite
_space_group_IT_number 161
_symmetry_space_group_name_Hall 'R 3 -2"c'
_symmetry_space_group_name_H-M 'R 3 c :H'
_cell_angle_alpha 90
_cell_angle_beta 90
_cell_angle_gamma 120
_cell_formula_units_Z 6
_cell_length_a 10.350
_cell_length_b 10.350
_cell_length_c 37.085
_cell_volume 3440.405
_database_code_amcsd 0012160
_exptl_crystal_density_diffrn 3.043
_cod_original_sg_symbol_H-M 'R 3 c'
_cod_original_formula_sum 'Ca9 Mg P7 (O28 H)'
_cod_database_code 9012415

loop_
_space_group_symop_operation_xyz
x,y,z
2/3+x,1/3+y,1/3+z
1/3+x,2/3+y,2/3+z
x,x-y,1/2+z
2/3+x,1/3+x-y,5/6+z
1/3+x,2/3+x-y,1/6+z
-y,-x,1/2+z
2/3-y,1/3-x,5/6+z
1/3-y,2/3-x,1/6+z
-x+y,y,1/2+z
2/3-x+y,1/3+y,5/6+z
1/3-x+y,2/3+y,1/6+z
-y,x-y,z
2/3-y,1/3+x-y,1/3+z
1/3-y,2/3+x-y,2/3+z
-x+y,-x,z
2/3-x+y,1/3-x,1/3+z
1/3-x+y,2/3-x,2/3+z

loop_
_atom_site_aniso_label
_atom_site_aniso_U_11
_atom_site_aniso_U_22
_atom_site_aniso_U_33
_atom_site_aniso_U_12
_atom_site_aniso_U_13
_atom_site_aniso_U_23
CaIB 0.02510 0.01470 0.01410 0.01450 -0.00980 -0.00700
CaIIB1 0.00890 0.00840 0.00780 0.00440 -0.00100 -0.00130
CaIIB2 0.00910 0.00790 0.00810 0.00400 -0.00180 0.00020
Mg 0.00680 0.00680 0.00800 0.00340 0.00000 0.00000
PA 0.00790 0.00790 0.01130 0.00395 0.00000 0.00000
PB1 0.00700 0.00620 0.00610 0.00320 0.00030 0.00000
PB2 0.00560 0.00550 0.00550 0.00190 0.00060 0.00110
O-HIA 0.03100 0.03100 0.00800 0.01550 0.00000 0.00000
OIIA 0.01700 0.00900 0.01800 0.00900 0.00700 0.00500
OIB1 0.01700 0.01600 0.00600 0.00900 0.00100 -0.00100
OIIB1 0.01200 0.01100 0.01100 0.00900 0.00000 -0.00100
OIIB3 0.01100 0.00800 0.00800 0.00400 0.00000 0.00100
OIIB5 0.00500 0.01000 0.01400 0.00500 0.00400 0.00200
OIB2 0.01200 0.01100 0.00600 0.00500 -0.00200 -0.00100
OIIB2 0.00700 0.01400 0.00900 0.00700 0.00000 0.00000
OIIB4 0.01300 0.01000 0.01100 0.00300 0.00000 0.00200
OIIB6 0.01000 0.01200 0.00800 0.00800 0.00000 -0.00100

loop_
_atom_site_label
_atom_site_fract_x
_atom_site_fract_y
_atom_site_fract_z
_atom_site_type_symbol
_atom_site_attached_hydrogens
CaIB 0.29510 0.15800 0.67200 Ca 0
CaIIB1 0.28100 0.14680 0.56480 Ca 0
CaIIB2 0.38800 0.18000 0.76760 Ca 0
Mg 0.00000 0.00000 0.00000 Mg 0
PA 0.00000 0.00000 0.75310 P 0
PB1 0.31800 0.14330 0.86410 P 0
PB2 0.35110 0.15780 0.96740 P 0
O-HIA 0.00000 0.00000 0.79570 O 0
OIIA -0.02190 0.12900 0.74070 O 0
OIB1 0.27580 0.09100 0.82500 O 0
OIIB1 0.24770 0.23340 0.87730 O 0
OIIB3 0.27360 0.00250 0.88660 O 0
OIIB5 0.48920 0.24210 0.86850 O 0
OIB2 0.40630 0.19800 0.00650 O 0
OIIB2 0.39940 0.04770 0.95390 O 0
OIIB4 0.41510 0.30370 0.94600 O 0
OIIB6 0.17810 0.07820 0.96430 O 0

loop_
_cod_changelog_entry_id
_cod_changelog_entry_author
_cod_changelog_entry_date
_cod_changelog_entry_text
1
;cod-tools version 3.8.0
Id: cif_guess_AMCSD_atom_types 9581 2023-05-17 12:35:41Z saulius
;
2023-05-23T09:21:07+03:00
;Derived atom types and hydrogen counts
from atom names that follow the AMCSD naming convention
(Wat == water, O-H == hydroxyl).
;
2
;cod-tools version 3.10.1
Id: cif_fix_AMCSD_aniso_labels 10200 2024-08-01 14:09:44Z saulius
;
2024-08-02T12:21:47+03:00
;Changed the following '_atom_site_aniso_label' values:
'OHIA' -> 'O-HIA'
;

loop_
_cod_related_entry_id
_cod_related_entry_database
_cod_related_entry_code
1 AMCSD 0012160
